data_4064734
loop_
_publ_author_name
'Duan, Lili'
'Schnakenburg, Gregor'
'Streubel, Rainer'

_publ_section_title
;
 Generation and Decomposition of Li/OR Phosphinidenoid Complexes
;
_journal_issue 12
_journal_name_full Organometallics
_journal_page_first 3246
_journal_paper_doi 10.1021/om200300m
_journal_volume 30
_journal_year 2011
_chemical_absolute_configuration ad
_chemical_formula_moiety 'C14 H23 O7 P Si2 W'
_chemical_formula_sum 'C14 H23 O7 P Si2 W'
_chemical_formula_weight 574.32
_chemical_name_systematic
; 
 ? 
;
_space_group_IT_number 20
_symmetry_cell_setting orthorhombic
_symmetry_space_group_name_Hall 'C 2c 2'
_symmetry_space_group_name_H-M 'C 2 2 21'
_atom_sites_solution_hydrogens geom
_atom_sites_solution_primary direct
_atom_sites_solution_secondary difmap
_audit_creation_method SHELXL-97
_cell_angle_alpha 90.00
_cell_angle_beta 90.00
_cell_angle_gamma 90.00
_cell_formula_units_Z 8
_cell_length_a 9.1768(3)
_cell_length_b 16.9657(6)
_cell_length_c 27.8831(11)
_cell_measurement_reflns_used 8192
_cell_measurement_temperature 123(2)
_cell_measurement_theta_max 29.13
_cell_measurement_theta_min 1.0
_cell_volume 4341.1(3)
_computing_cell_refinement 'HKL Scalepack (Otwinowski & Minor 1997)'
_computing_data_collection 'HKL Denzo and Scalepack (Otwinowski & Minor 1997)'
_computing_data_reduction 'HKL Denzo and Scalepack (Otwinowski & Minor 1997)'
_computing_molecular_graphics 'DIAMOND (Brandenburg, 1999)'
_computing_publication_material 'SHELXL97 (Sheldrick, 1997)'
_computing_structure_refinement 'SHELXL-97 (Sheldrick, 1997)'
_computing_structure_solution 'SHELXS-97 (Sheldrick, 1990)'
_diffrn_ambient_temperature 123(2)
_diffrn_detector_area_resol_mean 9
_diffrn_measured_fraction_theta_full 0.998
_diffrn_measured_fraction_theta_max 0.998
_diffrn_measurement_device '95mm CCD camera on \k-goniostat'
_diffrn_measurement_device_type 'Nonius KappaCCD'
_diffrn_measurement_method 'CCD rotation images, thick slices'
_diffrn_radiation_monochromator 'horizonally mounted graphite crystal'
_diffrn_radiation_type MoK\a
_diffrn_radiation_wavelength 0.71073
_diffrn_reflns_av_R_equivalents 0.0357
_diffrn_reflns_av_sigmaI/netI 0.0386
_diffrn_reflns_limit_h_max 12
_diffrn_reflns_limit_h_min -9
_diffrn_reflns_limit_k_max 22
_diffrn_reflns_limit_k_min -20
_diffrn_reflns_limit_l_max 36
_diffrn_reflns_limit_l_min -31
_diffrn_reflns_number 11916
_diffrn_reflns_theta_full 28.00
_diffrn_reflns_theta_max 28.00
_diffrn_reflns_theta_min 2.81
_exptl_absorpt_coefficient_mu 5.535
_exptl_absorpt_correction_T_max 0.35252
_exptl_absorpt_correction_T_min 0.23539
_exptl_absorpt_correction_type multi-scan
_exptl_absorpt_process_details
;
R.H. Blessing, Acta Cryst. (1995), A51, 33-38
;
_exptl_crystal_colour colourless
_exptl_crystal_density_diffrn 1.757
_exptl_crystal_density_method 'not measured'
_exptl_crystal_description 'ashlar block'
_exptl_crystal_F_000 2240
_exptl_crystal_size_max 0.47
_exptl_crystal_size_mid 0.24
_exptl_crystal_size_min 0.20
_refine_diff_density_max 0.746
_refine_diff_density_min -0.732
_refine_diff_density_rms 0.097
_refine_ls_abs_structure_details 'Flack H D (1983), Acta Cryst. A39, 876-881'
_refine_ls_abs_structure_Flack -0.009(5)
_refine_ls_extinction_method none
_refine_ls_goodness_of_fit_ref 1.014
_refine_ls_hydrogen_treatment mixed
_refine_ls_matrix_type full
_refine_ls_number_parameters 237
_refine_ls_number_reflns 5203
_refine_ls_number_restraints 0
_refine_ls_restrained_S_all 1.014
_refine_ls_R_factor_all 0.0214
_refine_ls_R_factor_gt 0.0201
_refine_ls_shift/su_max 0.005
_refine_ls_shift/su_mean 0.000
_refine_ls_structure_factor_coef Fsqd
_refine_ls_weighting_details 'calc w=1/[\s^2^(Fo^2^)+(0.0149P)^2^+0.0000P] where P=(Fo^2^+2Fc^2^)/3'
_refine_ls_weighting_scheme calc
_refine_ls_wR_factor_gt 0.0438
_refine_ls_wR_factor_ref 0.0442
_reflns_number_gt 5025
_reflns_number_total 5203
_reflns_threshold_expression >2sigma(I)
_cod_data_source_file om200300m_si_001.cif
_cod_data_source_block Greg919
_cod_depositor_comments
;
The following automatic conversions were performed:

'_symmetry_cell_setting' value 'Orthorhombic' changed to
'orthorhombic' according to
/home/saulius/struct/CIF-dictionaries/cif_core.dic dictionary named
'cif_core.dic' version 2.4.1 from
2010-06-29.

'_exptl_absorpt_correction_type' value 'Multi-Scan'
changed to 'multi-scan' according to
/home/saulius/struct/CIF-dictionaries/cif_core.dic dictionary named
'cif_core.dic' version 2.4.1 from 2010-06-29.

Automatic conversion script
Id: cif_fix_values 1715 2011-07-08 13:25:40Z adriana 
;
_cod_database_code 4064734

loop_
_symmetry_equiv_pos_as_xyz
'x, y, z'
'-x, -y, z+1/2'
'x, -y, -z'
'-x, y, -z+1/2'
'x+1/2, y+1/2, z'
'-x+1/2, -y+1/2, z+1/2'
'x+1/2, -y+1/2, -z'
'-x+1/2, y+1/2, -z+1/2'

loop_
_atom_site_label
_atom_site_type_symbol
_atom_site_fract_x
_atom_site_fract_y
_atom_site_fract_z
_atom_site_U_iso_or_equiv
_atom_site_adp_type
_atom_site_occupancy
_atom_site_symmetry_multiplicity
_atom_site_calc_flag
_atom_site_refinement_flags
C1 C 0.7136(4) 0.66795(19) 0.71544(12) 0.0240(7) Uani 1 1 d .
C2 C 0.8015(4) 0.7412(2) 0.72204(15) 0.0370(9) Uani 1 1 d .
H2C H 0.8032 0.7554 0.7561 0.055 Uiso 1 1 calc R
H2B H 0.7577 0.7842 0.7035 0.055 Uiso 1 1 calc R
H2A H 0.9013 0.7320 0.7108 0.055 Uiso 1 1 calc R
C3 C 0.5605(3) 0.58897(19) 0.59114(11) 0.0182(6) Uani 1 1 d .
H3A H 0.5840 0.5401 0.5727 0.022 Uiso 1 1 calc R
C4 C 0.2796(4) 0.4957(2) 0.60709(13) 0.0313(7) Uani 1 1 d .
H4A H 0.3071 0.4851 0.6404 0.047 Uiso 1 1 calc R
H4B H 0.3205 0.4548 0.5862 0.047 Uiso 1 1 calc R
H4C H 0.1731 0.4957 0.6043 0.047 Uiso 1 1 calc R
C5 C 0.2815(4) 0.6734(2) 0.62887(13) 0.0300(8) Uani 1 1 d .
H5A H 0.3164 0.7247 0.6176 0.045 Uiso 1 1 calc R
H5B H 0.3163 0.6642 0.6616 0.045 Uiso 1 1 calc R
H5C H 0.1747 0.6727 0.6285 0.045 Uiso 1 1 calc R
C6 C 0.2891(4) 0.6146(2) 0.52598(13) 0.0364(9) Uani 1 1 d .
H6A H 0.3319 0.5757 0.5041 0.055 Uiso 1 1 calc R
H6B H 0.3199 0.6676 0.5164 0.055 Uiso 1 1 calc R
H6C H 0.1826 0.6110 0.5246 0.055 Uiso 1 1 calc R
C7 C 0.6010(5) 0.7701(2) 0.57462(15) 0.0351(9) Uani 1 1 d .
H7A H 0.6026 0.7762 0.6096 0.053 Uiso 1 1 calc R
H7B H 0.5013 0.7774 0.5628 0.053 Uiso 1 1 calc R
H7C H 0.6651 0.8095 0.5600 0.053 Uiso 1 1 calc R
C8 C 0.6398(4) 0.6524(3) 0.49264(13) 0.0400(9) Uani 1 1 d .
H8A H 0.5395 0.6658 0.4837 0.060 Uiso 1 1 calc R
H8B H 0.6585 0.5969 0.4851 0.060 Uiso 1 1 calc R
H8C H 0.7077 0.6857 0.4746 0.060 Uiso 1 1 calc R
C9 C 0.8663(4) 0.6613(2) 0.56991(16) 0.0372(10) Uani 1 1 d .
H9C H 0.9168 0.7052 0.5542 0.056 Uiso 1 1 calc R
H9B H 0.9026 0.6113 0.5570 0.056 Uiso 1 1 calc R
H9A H 0.8844 0.6632 0.6045 0.056 Uiso 1 1 calc R
C10 C 0.9103(4) 0.3602(2) 0.68393(13) 0.0287(8) Uani 1 1 d .
C11 C 0.7009(4) 0.4490(2) 0.73548(11) 0.0249(7) Uani 1 1 d .
C12 C 0.6169(4) 0.3774(2) 0.64575(13) 0.0255(7) Uani 1 1 d .
C13 C 0.8611(3) 0.4532(2) 0.59840(12) 0.0247(7) Uani 1 1 d .
C14 C 0.9421(4) 0.5288(2) 0.68617(13) 0.0254(8) Uani 1 1 d .
O1 O 0.6868(2) 0.65411(12) 0.66765(9) 0.0225(4) Uani 1 1 d .
O2 O 0.6719(3) 0.62449(15) 0.74605(9) 0.0307(6) Uani 1 1 d .
O3 O 0.9841(3) 0.30900(17) 0.69481(10) 0.0402(7) Uani 1 1 d .
O4 O 0.6576(3) 0.44380(17) 0.77327(9) 0.0362(6) Uani 1 1 d .
O5 O 0.5263(3) 0.33595(16) 0.63388(11) 0.0400(7) Uani 1 1 d .
O6 O 0.9082(3) 0.45322(18) 0.56020(9) 0.0349(6) Uani 1 1 d .
O7 O 1.0291(3) 0.57350(18) 0.69655(10) 0.0412(7) Uani 1 1 d .
P P 0.61979(9) 0.56609(5) 0.65159(3) 0.01696(17) Uani 1 1 d .
H10 H 0.493(3) 0.5716(18) 0.6760(11) 0.012(8) Uiso 1 1 d .
Si1 Si 0.35207(10) 0.59431(6) 0.58863(3) 0.02134(19) Uani 1 1 d .
Si2 Si 0.66596(11) 0.66919(6) 0.55837(3) 0.0242(2) Uani 1 1 d .
W W 0.781160(13) 0.451650(7) 0.666726(5) 0.01842(4) Uani 1 1 d .

loop_
_atom_site_aniso_label
_atom_site_aniso_U_11
_atom_site_aniso_U_22
_atom_site_aniso_U_33
_atom_site_aniso_U_23
_atom_site_aniso_U_13
_atom_site_aniso_U_12
C1 0.0215(14) 0.0244(17) 0.0262(17) -0.0084(13) -0.0009(16) 0.0044(15)
C2 0.034(2) 0.035(2) 0.042(2) -0.0142(17) -0.0064(18) -0.0070(17)
C3 0.0206(15) 0.0193(16) 0.0146(15) -0.0005(12) -0.0009(12) 0.0017(13)
C4 0.0273(15) 0.0356(19) 0.0309(18) -0.0017(16) -0.0017(17) -0.0083(18)
C5 0.0248(15) 0.0359(19) 0.0294(19) -0.0017(15) 0.0032(17) 0.0071(17)
C6 0.0336(19) 0.051(2) 0.0248(19) 0.0033(16) -0.0107(18) 0.005(2)
C7 0.046(2) 0.0253(19) 0.034(2) 0.0047(16) 0.0168(19) 0.0027(17)
C8 0.045(2) 0.051(3) 0.025(2) 0.0055(18) 0.0118(18) 0.004(2)
C9 0.033(2) 0.037(2) 0.042(2) 0.0063(18) 0.0092(18) -0.0086(18)
C10 0.0365(19) 0.029(2) 0.0203(17) -0.0031(15) -0.0005(15) 0.0055(17)
C11 0.0283(17) 0.0239(16) 0.0224(17) 0.0013(14) -0.0004(14) 0.0055(17)
C12 0.0284(17) 0.0204(17) 0.0276(18) 0.0025(14) 0.0025(15) 0.0030(14)
C13 0.0216(15) 0.0278(17) 0.0246(17) -0.0026(16) -0.0029(13) 0.0004(16)
C14 0.0239(16) 0.034(2) 0.0186(16) -0.0011(14) 0.0018(14) 0.0028(14)
O1 0.0263(11) 0.0191(10) 0.0221(11) -0.0015(10) -0.0023(11) -0.0021(8)
O2 0.0347(14) 0.0351(15) 0.0225(13) -0.0056(11) -0.0016(11) 0.0001(11)
O3 0.0491(17) 0.0418(18) 0.0295(16) 0.0008(12) -0.0031(13) 0.0255(14)
O4 0.0474(15) 0.0369(16) 0.0243(13) 0.0056(12) 0.0094(12) 0.0058(14)
O5 0.0347(15) 0.0305(16) 0.0547(19) -0.0043(13) -0.0019(13) -0.0094(12)
O6 0.0382(14) 0.0445(16) 0.0219(13) 0.0000(13) 0.0055(11) -0.0027(14)
O7 0.0329(14) 0.057(2) 0.0334(16) -0.0076(13) -0.0024(12) -0.0142(14)
P 0.0181(4) 0.0179(4) 0.0149(4) -0.0001(3) -0.0007(3) -0.0001(3)
Si1 0.0207(4) 0.0260(5) 0.0173(5) 0.0008(4) -0.0026(4) 0.0020(4)
Si2 0.0288(5) 0.0225(5) 0.0214(5) 0.0038(4) 0.0083(4) 0.0025(4)
W 0.01975(6) 0.01962(6) 0.01590(6) -0.00004(5) -0.00055(5) 0.00308(5)

loop_
_atom_type_symbol
_atom_type_description
_atom_type_scat_dispersion_real
_atom_type_scat_dispersion_imag
_atom_type_scat_source
C C 0.0033 0.0016 'International Tables Vol C Tables 4.2.6.8 and 6.1.1.4'
H H 0.0000 0.0000 'International Tables Vol C Tables 4.2.6.8 and 6.1.1.4'
O O 0.0106 0.0060 'International Tables Vol C Tables 4.2.6.8 and 6.1.1.4'
P P 0.1023 0.0942 'International Tables Vol C Tables 4.2.6.8 and 6.1.1.4'
Si Si 0.0817 0.0704 'International Tables Vol C Tables 4.2.6.8 and 6.1.1.4'
W W -0.8490 6.8722 'International Tables Vol C Tables 4.2.6.8 and 6.1.1.4'

loop_
_geom_angle_atom_site_label_1
_geom_angle_atom_site_label_2
_geom_angle_atom_site_label_3
_geom_angle
O2 C1 O1 122.1(3)
O2 C1 C2 126.9(3)
O1 C1 C2 111.0(3)
C1 C2 H2C 109.5
C1 C2 H2B 109.5
H2C C2 H2B 109.5
C1 C2 H2A 109.5
H2C C2 H2A 109.5
H2B C2 H2A 109.5
P C3 Si2 116.52(17)
P C3 Si1 110.12(16)
Si2 C3 Si1 117.14(16)
P C3 H3A 103.7
Si2 C3 H3A 103.7
Si1 C3 H3A 103.7
Si1 C4 H4A 109.5
Si1 C4 H4B 109.5
H4A C4 H4B 109.5
Si1 C4 H4C 109.5
H4A C4 H4C 109.5
H4B C4 H4C 109.5
Si1 C5 H5A 109.5
Si1 C5 H5B 109.5
H5A C5 H5B 109.5
Si1 C5 H5C 109.5
H5A C5 H5C 109.5
H5B C5 H5C 109.5
Si1 C6 H6A 109.5
Si1 C6 H6B 109.5
H6A C6 H6B 109.5
Si1 C6 H6C 109.5
H6A C6 H6C 109.5
H6B C6 H6C 109.5
Si2 C7 H7A 109.5
Si2 C7 H7B 109.5
H7A C7 H7B 109.5
Si2 C7 H7C 109.5
H7A C7 H7C 109.5
H7B C7 H7C 109.5
Si2 C8 H8A 109.5
Si2 C8 H8B 109.5
H8A C8 H8B 109.5
Si2 C8 H8C 109.5
H8A C8 H8C 109.5
H8B C8 H8C 109.5
Si2 C9 H9C 109.5
Si2 C9 H9B 109.5
H9C C9 H9B 109.5
Si2 C9 H9A 109.5
H9C C9 H9A 109.5
H9B C9 H9A 109.5
O3 C10 W 178.3(3)
O4 C11 W 176.8(3)
O5 C12 W 179.6(4)
O6 C13 W 178.8(3)
O7 C14 W 178.0(3)
C1 O1 P 118.5(2)
O1 P C3 99.66(14)
O1 P W 115.68(8)
C3 P W 120.37(11)
O1 P H10 96.8(13)
C3 P H10 101.3(13)
W P H10 118.9(13)
C5 Si1 C6 108.81(18)
C5 Si1 C4 110.71(17)
C6 Si1 C4 108.12(18)
C5 Si1 C3 111.01(16)
C6 Si1 C3 110.55(16)
C4 Si1 C3 107.61(16)
C7 Si2 C8 109.64(19)
C7 Si2 C9 109.7(2)
C8 Si2 C9 106.49(19)
C7 Si2 C3 112.10(16)
C8 Si2 C3 107.24(17)
C9 Si2 C3 111.46(16)
C10 W C13 91.18(14)
C10 W C14 90.27(15)
C13 W C14 88.83(14)
C10 W C12 91.56(15)
C13 W C12 90.34(14)
C14 W C12 178.00(15)
C10 W C11 88.37(14)
C13 W C11 179.47(16)
C14 W C11 91.46(14)
C12 W C11 89.38(14)
C10 W P 176.00(10)
C13 W P 92.63(10)
C14 W P 88.58(10)
C12 W P 89.64(10)
C11 W P 87.82(10)

loop_
_geom_bond_atom_site_label_1
_geom_bond_atom_site_label_2
_geom_bond_distance
C1 O2 1.191(4)
C1 O1 1.375(4)
C1 C2 1.492(5)
C2 H2C 0.9800
C2 H2B 0.9800
C2 H2A 0.9800
C3 P 1.813(3)
C3 Si2 1.904(3)
C3 Si1 1.916(3)
C3 H3A 1.0000
C4 Si1 1.872(4)
C4 H4A 0.9800
C4 H4B 0.9800
C4 H4C 0.9800
C5 Si1 1.865(3)
C5 H5A 0.9800
C5 H5B 0.9800
C5 H5C 0.9800
C6 Si1 1.872(4)
C6 H6A 0.9800
C6 H6B 0.9800
C6 H6C 0.9800
C7 Si2 1.868(4)
C7 H7A 0.9800
C7 H7B 0.9800
C7 H7C 0.9800
C8 Si2 1.870(4)
C8 H8A 0.9800
C8 H8B 0.9800
C8 H8C 0.9800
C9 Si2 1.871(4)
C9 H9C 0.9800
C9 H9B 0.9800
C9 H9A 0.9800
C10 O3 1.143(4)
C10 W 2.010(4)
C11 O4 1.130(4)
C11 W 2.054(3)
C12 O5 1.138(4)
C12 W 2.050(4)
C13 O6 1.149(4)
C13 W 2.042(3)
C14 O7 1.138(4)
C14 W 2.047(4)
O1 P 1.676(2)
P W 2.4780(8)
P H10 1.35(3)

loop_
_geom_torsion_atom_site_label_1
_geom_torsion_atom_site_label_2
_geom_torsion_atom_site_label_3
_geom_torsion_atom_site_label_4
_geom_torsion
O2 C1 O1 P -11.0(4)
C2 C1 O1 P 167.8(2)
C1 O1 P C3 165.2(2)
C1 O1 P W -64.2(2)
Si2 C3 P O1 29.17(19)
Si1 C3 P O1 -107.36(16)
Si2 C3 P W -98.36(17)
Si1 C3 P W 125.11(12)
P C3 Si1 C5 61.0(2)
Si2 C3 Si1 C5 -75.2(2)
P C3 Si1 C6 -178.11(18)
Si2 C3 Si1 C6 45.7(2)
P C3 Si1 C4 -60.2(2)
Si2 C3 Si1 C4 163.52(17)
P C3 Si2 C7 -83.0(2)
Si1 C3 Si2 C7 50.5(2)
P C3 Si2 C8 156.64(19)
Si1 C3 Si2 C8 -69.9(2)
P C3 Si2 C9 40.5(3)
Si1 C3 Si2 C9 173.92(19)
O3 C10 W C13 145(13)
O3 C10 W C14 56(13)
O3 C10 W C12 -125(13)
O3 C10 W C11 -35(13)
O3 C10 W P -17(14)
O6 C13 W C10 -15(17)
O6 C13 W C14 75(17)
O6 C13 W C12 -107(17)
O6 C13 W C11 -48(26)
O6 C13 W P 164(17)
O7 C14 W C10 176(100)
O7 C14 W C13 85(9)
O7 C14 W C12 19(12)
O7 C14 W C11 -95(9)
O7 C14 W P -8(9)
O5 C12 W C10 -66(65)
O5 C12 W C13 25(65)
O5 C12 W C14 91(65)
O5 C12 W C11 -154(100)
O5 C12 W P 118(100)
O4 C11 W C10 -34(5)
O4 C11 W C13 -1(18)
O4 C11 W C14 -124(5)
O4 C11 W C12 58(5)
O4 C11 W P 148(5)
O1 P W C10 66.6(16)
C3 P W C10 -173.6(16)
O1 P W C13 -95.49(14)
C3 P W C13 24.34(15)
O1 P W C14 -6.72(13)
C3 P W C14 113.11(16)
O1 P W C12 174.19(14)
C3 P W C12 -65.98(15)
O1 P W C11 84.79(14)
C3 P W C11 -155.38(16)
